data_1564124
loop_
_publ_author_name
'Basu Baul, Tushar S.'
'Addepalli, Maheswara Rao'
'Ly\<cka, Antonin'
'van Terwingen, Steven'
'F\'atima C. Guedes da Silva, M.'

_publ_section_title
;
 Synthesis and structural characterization of diorganotin(IV) complexes
 with heteroditopic pyridyl-ONO&#x2032;-ligands
;
_journal_name_full 'Inorganica Chimica Acta'
_journal_page_first 119892
_journal_paper_doi 10.1016/j.ica.2020.119892
_journal_volume 512
_journal_year 2020
_chemical_formula_moiety 'C44 H60 N8 O4 Sn2'
_chemical_formula_sum 'C44 H60 N8 O4 Sn2'
_chemical_formula_weight 1002.38
_space_group_crystal_system monoclinic
_space_group_IT_number 14
_space_group_name_Hall '-P 2yn'
_space_group_name_H-M_alt 'P 1 21/n 1'
_atom_sites_solution_hydrogens geom
_atom_sites_solution_primary dual
_cell_angle_alpha 90
_cell_angle_beta 108.3498(10)
_cell_angle_gamma 90
_cell_formula_units_Z 2
_cell_length_a 10.9058(3)
_cell_length_b 17.7727(4)
_cell_length_c 11.8279(3)
_cell_measurement_reflns_used 9942
_cell_measurement_temperature 100(2)
_cell_measurement_theta_max 41.79
_cell_measurement_theta_min 2.28
_cell_volume 2175.98(10)
_computing_cell_refinement 'SMART (Bruker, 2001)'
_computing_data_collection 'SMART (Bruker, 2001)'
_computing_data_reduction 'SAINT-Plus (Bruker, 2009)'
_computing_molecular_graphics 'PLATON (Spek, 2009)'
_computing_publication_material 'SHELXL2013 (Sheldrick, 2015)'
_computing_structure_refinement 'SHELXL2013 (Sheldrick, 2015)'
_computing_structure_solution 'SHELXS2013 (Sheldrick, 2008)'
_diffrn_ambient_temperature 100(2)
_diffrn_measured_fraction_theta_full 1.000
_diffrn_measured_fraction_theta_max 0.987
_diffrn_measurement_device_type 'CCD area detector'
_diffrn_measurement_method '\w scans'
_diffrn_radiation_monochromator 'multilayer optics'
_diffrn_radiation_source microsource
_diffrn_radiation_type MoK\a
_diffrn_radiation_wavelength 0.71073
_diffrn_reflns_av_R_equivalents 0.0409
_diffrn_reflns_av_unetI/netI 0.0442
_diffrn_reflns_Laue_measured_fraction_full 1.000
_diffrn_reflns_Laue_measured_fraction_max 0.987
_diffrn_reflns_limit_h_max 21
_diffrn_reflns_limit_h_min -21
_diffrn_reflns_limit_k_max 35
_diffrn_reflns_limit_k_min -35
_diffrn_reflns_limit_l_max 23
_diffrn_reflns_limit_l_min -22
_diffrn_reflns_number 95462
_diffrn_reflns_point_group_measured_fraction_full 1.000
_diffrn_reflns_point_group_measured_fraction_max 0.987
_diffrn_reflns_theta_full 25.242
_diffrn_reflns_theta_max 45.201
_diffrn_reflns_theta_min 2.146
_exptl_absorpt_coefficient_mu 1.199
_exptl_absorpt_correction_T_max 0.7488
_exptl_absorpt_correction_T_min 0.6145
_exptl_absorpt_correction_type multi-scan
_exptl_absorpt_process_details SADABS
_exptl_crystal_colour yellow
_exptl_crystal_density_diffrn 1.530
_exptl_crystal_description rod
_exptl_crystal_F_000 1024
_exptl_crystal_size_max 0.410
_exptl_crystal_size_mid 0.100
_exptl_crystal_size_min 0.100
_refine_diff_density_max 1.582
_refine_diff_density_min -0.861
_refine_diff_density_rms 0.108
_refine_ls_extinction_coef .
_refine_ls_extinction_method none
_refine_ls_goodness_of_fit_ref 1.061
_refine_ls_hydrogen_treatment constr
_refine_ls_matrix_type full
_refine_ls_number_parameters 264
_refine_ls_number_reflns 17914
_refine_ls_number_restraints 0
_refine_ls_restrained_S_all 1.061
_refine_ls_R_factor_all 0.0368
_refine_ls_R_factor_gt 0.0284
_refine_ls_shift/su_max 0.004
_refine_ls_shift/su_mean 0.000
_refine_ls_structure_factor_coef Fsqd
_refine_ls_weighting_details
;
 w=1/[\s^2^(Fo^2^)+(0.0169P)^2^+0.5734P]
 where P=(Fo^2^+2Fc^2^)/3
;
_refine_ls_weighting_scheme calc
_refine_ls_wR_factor_gt 0.0674
_refine_ls_wR_factor_ref 0.0700
_reflns_Friedel_coverage 0.000
_reflns_Friedel_fraction_full .
_reflns_Friedel_fraction_max .
_reflns_number_gt 14986
_reflns_number_total 17914
_reflns_threshold_expression 'I > 2\s(I)'
_cod_data_source_file Compound2.cif
_cod_data_source_block s19_a04_a
_cod_original_sg_symbol_H-M 'P 21/n'
_cod_database_code 1564124
_shelx_space_group_comment
;
The symmetry employed for this shelxl refinement is uniquely defined
by the following loop, which should always be used as a source of
symmetry information in preference to the above space-group names.
They are only intended as comments.
;
_shelx_estimated_absorpt_t_min 0.639
_shelx_estimated_absorpt_t_max 0.889
_shelxl_version_number 2013-2

loop_
_space_group_symop_operation_xyz
'x, y, z'
'-x+1/2, y+1/2, -z+1/2'
'-x, -y, -z'
'x-1/2, -y-1/2, z-1/2'

loop_
_atom_site_label
_atom_site_type_symbol
_atom_site_fract_x
_atom_site_fract_y
_atom_site_fract_z
_atom_site_U_iso_or_equiv
_atom_site_adp_type
_atom_site_occupancy
_atom_site_site_symmetry_order
_atom_site_calc_flag
_atom_site_refinement_flags_posn
_atom_site_refinement_flags_adp
_atom_site_refinement_flags_occupancy
_atom_site_disorder_assembly
_atom_site_disorder_group
Sn1 Sn 0.48592(2) 0.54211(2) 0.14025(2) 0.01132(1) Uani 1 1 d . . . . .
O1 O 0.49563(7) 0.43873(4) 0.05613(6) 0.01447(10) Uani 1 1 d . . . . .
O2 O 0.47565(7) 0.61060(4) 0.29856(6) 0.01611(10) Uani 1 1 d . . . . .
N1 N 0.46217(8) 0.45279(4) 0.26859(7) 0.01388(11) Uani 1 1 d . . . . .
N2 N 0.16096(8) 0.56835(5) 0.58027(7) 0.01565(11) Uani 1 1 d . . . . .
N3 N 0.12829(8) 0.62581(5) 0.62715(7) 0.01745(12) Uani 1 1 d . . . . .
N4 N -0.05202(9) 0.66170(5) 0.83498(8) 0.02101(14) Uani 1 1 d . . . . .
C1 C 0.44912(8) 0.37464(5) 0.09960(7) 0.01389(11) Uani 1 1 d . . . . .
H1A H 0.4822 0.3285 0.0724 0.017 Uiso 1 1 calc R U . . .
H1B H 0.3535 0.3735 0.0691 0.017 Uiso 1 1 calc R U . . .
C2 C 0.49498(9) 0.37791(5) 0.23574(8) 0.01617(13) Uani 1 1 d . . . . .
H2A H 0.4513 0.3387 0.2686 0.019 Uiso 1 1 calc R U . . .
H2B H 0.5894 0.3696 0.2673 0.019 Uiso 1 1 calc R U . . .
C3 C 0.40618(9) 0.45875(5) 0.34950(8) 0.01406(12) Uani 1 1 d . . . . .
H3 H 0.3916 0.4133 0.3856 0.017 Uiso 1 1 calc R U . . .
C4 C 0.36350(8) 0.52729(5) 0.39074(7) 0.01353(11) Uani 1 1 d . . . . .
C5 C 0.28468(9) 0.52027(5) 0.46381(8) 0.01467(12) Uani 1 1 d . . . . .
H5 H 0.2626 0.4715 0.4839 0.018 Uiso 1 1 calc R U . . .
C6 C 0.23817(9) 0.58284(5) 0.50745(7) 0.01471(12) Uani 1 1 d . . . . .
C7 C 0.27356(9) 0.65547(5) 0.47927(8) 0.01661(13) Uani 1 1 d . . . . .
H7 H 0.2418 0.6987 0.5082 0.020 Uiso 1 1 calc R U . . .
C8 C 0.35333(9) 0.66399(5) 0.41063(8) 0.01691(13) Uani 1 1 d . . . . .
H8 H 0.3776 0.7132 0.3945 0.020 Uiso 1 1 calc R U . . .
C9 C 0.40081(8) 0.60030(5) 0.36271(7) 0.01365(12) Uani 1 1 d . . . . .
C10 C 0.05243(8) 0.60813(5) 0.70177(8) 0.01491(12) Uani 1 1 d . . . . .
C11 C 0.01115(9) 0.53626(5) 0.72003(9) 0.01749(14) Uani 1 1 d . . . . .
H11 H 0.0313 0.4938 0.6804 0.021 Uiso 1 1 calc R U . . .
C12 C -0.06026(10) 0.52869(5) 0.79781(10) 0.01905(15) Uani 1 1 d . . . . .
H12 H -0.0892 0.4805 0.8133 0.023 Uiso 1 1 calc R U . . .
C13 C -0.08903(9) 0.59235(6) 0.85292(9) 0.01859(14) Uani 1 1 d . . . . .
H13 H -0.1377 0.5862 0.9063 0.022 Uiso 1 1 calc R U . . .
C14 C 0.01791(10) 0.66864(5) 0.76058(9) 0.01918(15) Uani 1 1 d . . . . .
H14 H 0.0456 0.7175 0.7471 0.023 Uiso 1 1 calc R U . . .
C15 C 0.28587(9) 0.56665(5) 0.05381(9) 0.01720(13) Uani 1 1 d . . . . .
H15A H 0.2688 0.5608 -0.0330 0.021 Uiso 1 1 calc R U . . .
H15B H 0.2343 0.5279 0.0785 0.021 Uiso 1 1 calc R U . . .
C16 C 0.23482(10) 0.64349(6) 0.07497(9) 0.01971(15) Uani 1 1 d . . . . .
H16A H 0.1401 0.6447 0.0361 0.024 Uiso 1 1 calc R U . . .
H16B H 0.2517 0.6505 0.1616 0.024 Uiso 1 1 calc R U . . .
C17 C 0.29547(11) 0.70844(6) 0.02764(10) 0.02280(17) Uani 1 1 d . . . . .
H17A H 0.2841 0.6998 -0.0577 0.027 Uiso 1 1 calc R U . . .
H17B H 0.3893 0.7099 0.0708 0.027 Uiso 1 1 calc R U . . .
C18 C 0.23586(14) 0.78407(7) 0.04177(13) 0.0331(3) Uani 1 1 d . . . . .
H18A H 0.1452 0.7851 -0.0083 0.050 Uiso 1 1 calc R U . . .
H18B H 0.2832 0.8246 0.0174 0.050 Uiso 1 1 calc R U . . .
H18C H 0.2409 0.7912 0.1253 0.050 Uiso 1 1 calc R U . . .
C19 C 0.68494(8) 0.57275(5) 0.20018(8) 0.01456(12) Uani 1 1 d . . . . .
H19A H 0.7278 0.5453 0.2751 0.017 Uiso 1 1 calc R U . . .
H19B H 0.7250 0.5557 0.1402 0.017 Uiso 1 1 calc R U . . .
C20 C 0.71198(9) 0.65669(5) 0.22233(9) 0.01865(15) Uani 1 1 d . . . . .
H20A H 0.6708 0.6743 0.2811 0.022 Uiso 1 1 calc R U . . .
H20B H 0.6718 0.6843 0.1471 0.022 Uiso 1 1 calc R U . . .
C21 C 0.85629(11) 0.67572(7) 0.26831(12) 0.0267(2) Uani 1 1 d . . . . .
H21A H 0.8663 0.7289 0.2948 0.032 Uiso 1 1 calc R U . . .
H21B H 0.8980 0.6439 0.3387 0.032 Uiso 1 1 calc R U . . .
C22 C 0.92654(12) 0.66440(7) 0.17685(13) 0.0285(2) Uani 1 1 d . . . . .
H22A H 0.9139 0.6126 0.1471 0.043 Uiso 1 1 calc R U . . .
H22B H 1.0190 0.6739 0.2142 0.043 Uiso 1 1 calc R U . . .
H22C H 0.8920 0.6994 0.1104 0.043 Uiso 1 1 calc R U . . .

loop_
_atom_site_aniso_label
_atom_site_aniso_U_11
_atom_site_aniso_U_22
_atom_site_aniso_U_33
_atom_site_aniso_U_23
_atom_site_aniso_U_13
_atom_site_aniso_U_12
Sn1 0.01251(2) 0.01103(2) 0.01204(2) -0.00010(1) 0.00620(2) -0.00054(1)
O1 0.0203(3) 0.0120(2) 0.0138(2) 0.00000(17) 0.0093(2) -0.00134(19)
O2 0.0199(3) 0.0158(2) 0.0168(2) -0.00256(19) 0.0117(2) -0.0034(2)
N1 0.0182(3) 0.0124(2) 0.0128(2) -0.00016(19) 0.0074(2) 0.0011(2)
N2 0.0166(3) 0.0182(3) 0.0149(3) -0.0005(2) 0.0089(2) -0.0005(2)
N3 0.0206(3) 0.0175(3) 0.0182(3) -0.0005(2) 0.0117(3) -0.0004(2)
N4 0.0266(4) 0.0186(3) 0.0236(4) -0.0022(3) 0.0162(3) 0.0001(3)
C1 0.0166(3) 0.0126(3) 0.0139(3) 0.0003(2) 0.0068(2) -0.0003(2)
C2 0.0234(4) 0.0124(3) 0.0145(3) 0.0016(2) 0.0085(3) 0.0031(3)
C3 0.0168(3) 0.0139(3) 0.0136(3) 0.0003(2) 0.0079(2) 0.0000(2)
C4 0.0156(3) 0.0142(3) 0.0124(3) -0.0002(2) 0.0067(2) -0.0006(2)
C5 0.0173(3) 0.0149(3) 0.0141(3) -0.0001(2) 0.0081(2) -0.0010(2)
C6 0.0163(3) 0.0162(3) 0.0139(3) -0.0003(2) 0.0080(2) -0.0005(2)
C7 0.0203(4) 0.0154(3) 0.0171(3) -0.0010(2) 0.0103(3) -0.0001(3)
C8 0.0223(4) 0.0142(3) 0.0181(3) -0.0014(2) 0.0119(3) -0.0020(3)
C9 0.0159(3) 0.0147(3) 0.0120(3) -0.0011(2) 0.0067(2) -0.0016(2)
C10 0.0155(3) 0.0164(3) 0.0151(3) -0.0001(2) 0.0082(2) 0.0003(2)
C11 0.0181(3) 0.0160(3) 0.0222(4) -0.0025(3) 0.0120(3) -0.0013(3)
C12 0.0191(4) 0.0172(3) 0.0255(4) -0.0009(3) 0.0136(3) -0.0021(3)
C13 0.0194(4) 0.0204(4) 0.0202(4) -0.0013(3) 0.0124(3) -0.0006(3)
C14 0.0248(4) 0.0162(3) 0.0213(4) -0.0007(3) 0.0139(3) 0.0001(3)
C15 0.0143(3) 0.0186(3) 0.0197(3) 0.0012(3) 0.0068(3) -0.0001(3)
C16 0.0178(3) 0.0251(4) 0.0181(3) 0.0018(3) 0.0084(3) 0.0068(3)
C17 0.0248(4) 0.0187(4) 0.0250(4) 0.0009(3) 0.0080(3) 0.0051(3)
C18 0.0362(6) 0.0225(5) 0.0350(6) -0.0031(4) 0.0032(5) 0.0112(4)
C19 0.0142(3) 0.0143(3) 0.0163(3) -0.0014(2) 0.0065(2) -0.0012(2)
C20 0.0181(3) 0.0151(3) 0.0256(4) -0.0044(3) 0.0109(3) -0.0023(3)
C21 0.0214(4) 0.0252(5) 0.0367(6) -0.0123(4) 0.0138(4) -0.0091(3)
C22 0.0238(5) 0.0233(4) 0.0453(7) -0.0007(4) 0.0206(5) -0.0023(4)

loop_
_atom_type_symbol
_atom_type_description
_atom_type_scat_dispersion_real
_atom_type_scat_dispersion_imag
_atom_type_scat_source
C C 0.0033 0.0016 'International Tables Vol C Tables 4.2.6.8 and 6.1.1.4'
H H 0.0000 0.0000 'International Tables Vol C Tables 4.2.6.8 and 6.1.1.4'
N N 0.0061 0.0033 'International Tables Vol C Tables 4.2.6.8 and 6.1.1.4'
O O 0.0106 0.0060 'International Tables Vol C Tables 4.2.6.8 and 6.1.1.4'
Sn Sn -0.6537 1.4246 'International Tables Vol C Tables 4.2.6.8 and 6.1.1.4'

loop_
_geom_angle_atom_site_label_1
_geom_angle_atom_site_label_2
_geom_angle_atom_site_label_3
_geom_angle
_geom_angle_site_symmetry_1
_geom_angle_site_symmetry_3
O1 Sn1 C19 100.51(3) . .
O1 Sn1 C15 98.46(3) . .
C19 Sn1 C15 152.15(4) . .
O1 Sn1 O2 151.81(2) . .
C19 Sn1 O2 84.15(3) . .
C15 Sn1 O2 88.69(3) . .
O1 Sn1 N1 74.87(2) . .
C19 Sn1 N1 105.98(3) . .
C15 Sn1 N1 98.53(3) . .
O2 Sn1 N1 77.11(2) . .
O1 Sn1 O1 68.75(3) . 3_665
C19 Sn1 O1 84.23(3) . 3_665
C15 Sn1 O1 83.86(3) . 3_665
O2 Sn1 O1 139.38(2) . 3_665
N1 Sn1 O1 143.47(2) . 3_665
C1 O1 Sn1 117.08(5) . .
C1 O1 Sn1 127.82(5) . 3_665
Sn1 O1 Sn1 111.25(3) . 3_665
C9 O2 Sn1 127.93(6) . .
C3 N1 C2 118.94(7) . .
C3 N1 Sn1 128.26(6) . .
C2 N1 Sn1 111.74(5) . .
N3 N2 C6 115.24(8) . .
N2 N3 C10 113.13(8) . .
C13 N4 C14 116.93(8) . .
O1 C1 C2 108.52(7) . .
O1 C1 H1A 110.0 . .
C2 C1 H1A 110.0 . .
O1 C1 H1B 110.0 . .
C2 C1 H1B 110.0 . .
H1A C1 H1B 108.4 . .
N1 C2 C1 106.75(7) . .
N1 C2 H2A 110.4 . .
C1 C2 H2A 110.4 . .
N1 C2 H2B 110.4 . .
C1 C2 H2B 110.4 . .
H2A C2 H2B 108.6 . .
N1 C3 C4 126.72(8) . .
N1 C3 H3 116.6 . .
C4 C3 H3 116.6 . .
C5 C4 C9 119.85(8) . .
C5 C4 C3 117.29(8) . .
C9 C4 C3 122.84(7) . .
C6 C5 C4 121.62(8) . .
C6 C5 H5 119.2 . .
C4 C5 H5 119.2 . .
C5 C6 N2 116.16(8) . .
C5 C6 C7 118.96(8) . .
N2 C6 C7 124.85(8) . .
C8 C7 C6 120.66(8) . .
C8 C7 H7 119.7 . .
C6 C7 H7 119.7 . .
C7 C8 C9 121.46(8) . .
C7 C8 H8 119.3 . .
C9 C8 H8 119.3 . .
O2 C9 C4 122.95(8) . .
O2 C9 C8 119.64(8) . .
C4 C9 C8 117.40(7) . .
C11 C10 C14 118.57(8) . .
C11 C10 N3 125.32(8) . .
C14 C10 N3 116.11(8) . .
C12 C11 C10 117.91(8) . .
C12 C11 H11 121.0 . .
C10 C11 H11 121.0 . .
C11 C12 C13 119.29(9) . .
C11 C12 H12 120.4 . .
C13 C12 H12 120.4 . .
N4 C13 C12 123.56(8) . .
N4 C13 H13 118.2 . .
C12 C13 H13 118.2 . .
N4 C14 C10 123.74(9) . .
N4 C14 H14 118.1 . .
C10 C14 H14 118.1 . .
C16 C15 Sn1 118.27(7) . .
C16 C15 H15A 107.7 . .
Sn1 C15 H15A 107.7 . .
C16 C15 H15B 107.7 . .
Sn1 C15 H15B 107.7 . .
H15A C15 H15B 107.1 . .
C17 C16 C15 113.29(8) . .
C17 C16 H16A 108.9 . .
C15 C16 H16A 108.9 . .
C17 C16 H16B 108.9 . .
C15 C16 H16B 108.9 . .
H16A C16 H16B 107.7 . .
C16 C17 C18 112.24(10) . .
C16 C17 H17A 109.2 . .
C18 C17 H17A 109.2 . .
C16 C17 H17B 109.2 . .
C18 C17 H17B 109.2 . .
H17A C17 H17B 107.9 . .
C17 C18 H18A 109.5 . .
C17 C18 H18B 109.5 . .
H18A C18 H18B 109.5 . .
C17 C18 H18C 109.5 . .
H18A C18 H18C 109.5 . .
H18B C18 H18C 109.5 . .
C20 C19 Sn1 115.34(6) . .
C20 C19 H19A 108.4 . .
Sn1 C19 H19A 108.4 . .
C20 C19 H19B 108.4 . .
Sn1 C19 H19B 108.4 . .
H19A C19 H19B 107.5 . .
C19 C20 C21 113.44(8) . .
C19 C20 H20A 108.9 . .
C21 C20 H20A 108.9 . .
C19 C20 H20B 108.9 . .
C21 C20 H20B 108.9 . .
H20A C20 H20B 107.7 . .
C22 C21 C20 114.13(10) . .
C22 C21 H21A 108.7 . .
C20 C21 H21A 108.7 . .
C22 C21 H21B 108.7 . .
C20 C21 H21B 108.7 . .
H21A C21 H21B 107.6 . .
C21 C22 H22A 109.5 . .
C21 C22 H22B 109.5 . .
H22A C22 H22B 109.5 . .
C21 C22 H22C 109.5 . .
H22A C22 H22C 109.5 . .
H22B C22 H22C 109.5 . .

loop_
_geom_bond_atom_site_label_1
_geom_bond_atom_site_label_2
_geom_bond_distance
_geom_bond_site_symmetry_2
Sn1 O1 2.1080(6) .
Sn1 C19 2.1311(9) .
Sn1 C15 2.1427(9) .
Sn1 O2 2.2655(6) .
Sn1 N1 2.2669(7) .
Sn1 O1 2.4179(6) 3_665
O1 C1 1.4083(10) .
O1 Sn1 2.4179(6) 3_665
O2 C9 1.2904(10) .
N1 C3 1.2914(11) .
N1 C2 1.4621(11) .
N2 N3 1.2656(11) .
N2 C6 1.4049(11) .
N3 C10 1.4219(11) .
N4 C13 1.3345(13) .
N4 C14 1.3394(12) .
C1 C2 1.5295(12) .
C1 H1A 0.9900 .
C1 H1B 0.9900 .
C2 H2A 0.9900 .
C2 H2B 0.9900 .
C3 C4 1.4427(12) .
C3 H3 0.9500 .
C4 C5 1.4033(11) .
C4 C9 1.4298(12) .
C5 C6 1.3876(12) .
C5 H5 0.9500 .
C6 C7 1.4168(12) .
C7 C8 1.3724(12) .
C7 H7 0.9500 .
C8 C9 1.4337(12) .
C8 H8 0.9500 .
C10 C11 1.3936(13) .
C10 C14 1.3953(13) .
C11 C12 1.3865(13) .
C11 H11 0.9500 .
C12 C13 1.3900(14) .
C12 H12 0.9500 .
C13 H13 0.9500 .
C14 H14 0.9500 .
C15 C16 1.5249(14) .
C15 H15A 0.9900 .
C15 H15B 0.9900 .
C16 C17 1.5221(16) .
C16 H16A 0.9900 .
C16 H16B 0.9900 .
C17 C18 1.5250(15) .
C17 H17A 0.9900 .
C17 H17B 0.9900 .
C18 H18A 0.9800 .
C18 H18B 0.9800 .
C18 H18C 0.9800 .
C19 C20 1.5273(12) .
C19 H19A 0.9900 .
C19 H19B 0.9900 .
C20 C21 1.5324(15) .
C20 H20A 0.9900 .
C20 H20B 0.9900 .
C21 C22 1.5230(17) .
C21 H21A 0.9900 .
C21 H21B 0.9900 .
C22 H22A 0.9800 .
C22 H22B 0.9800 .
C22 H22C 0.9800 .
